data_4032502
loop_
_publ_author_name
'Motornov, Vladimir A.'
'Muzalevskiy, Vasiliy M.'
'Tabolin, Andrey A.'
'Novikov, Roman A.'
'Nelyubina, Yulia V.'
'Nenajdenko, Valentine G.'
'Ioffe, Sema L.'

_publ_section_title
;
 Radical Nitration-Debromination of \a-Bromo-\a-fluoroalkenes as a
 Stereoselective Route to Aromatic \a-Fluoronitroalkenes-Functionalized
 Fluorinated Building Blocks for Organic Synthesis.
;
_journal_name_full 'The Journal of organic chemistry'
_journal_paper_doi 10.1021/acs.joc.7b00578
_journal_year 2017
_chemical_formula_moiety 'C10 H10 F N O4'
_chemical_formula_sum 'C10 H10 F N O4'
_chemical_formula_weight 227.19
_space_group_crystal_system monoclinic
_space_group_IT_number 14
_space_group_name_Hall '-P 2ybc'
_space_group_name_H-M_alt 'P 1 21/c 1'
_symmetry_space_group_name_Hall '-P 2ybc'
_symmetry_space_group_name_H-M 'P 1 21/c 1'
_atom_sites_solution_hydrogens geom
_audit_creation_method SHELXL-2014/6
_cell_angle_alpha 90
_cell_angle_beta 94.026(2)
_cell_angle_gamma 90
_cell_formula_units_Z 8
_cell_length_a 13.8582(14)
_cell_length_b 8.4793(8)
_cell_length_c 17.1636(17)
_cell_measurement_reflns_used 2666
_cell_measurement_temperature 120(2)
_cell_measurement_theta_max 30
_cell_measurement_theta_min 3
_cell_volume 2011.9(3)
_computing_cell_refinement 'APEX2 (Bruker, 2005)'
_computing_data_collection 'APEX2 (Bruker, 2005)'
_computing_data_reduction 'APEX2 (Bruker, 2005)'
_computing_molecular_graphics 'SHELXL-2014/6 (Sheldrick, 2014)'
_computing_publication_material 'SHELXL-2014/6 (Sheldrick, 2014)'
_computing_structure_refinement 'SHELXL-2014/6 (Sheldrick, 2014)'
_computing_structure_solution 'SHELXL-2014/6 (Sheldrick, 2014)'
_diffrn_ambient_temperature 120(2)
_diffrn_measured_fraction_theta_full 0.999
_diffrn_measured_fraction_theta_max 0.999
_diffrn_measurement_device_type 'Bruker APEX2 CCD area detector'
_diffrn_measurement_method 'phi and omega scans'
_diffrn_radiation_type MoK\a
_diffrn_radiation_wavelength 0.71073
_diffrn_reflns_av_R_equivalents 0.0512
_diffrn_reflns_av_unetI/netI 0.0406
_diffrn_reflns_Laue_measured_fraction_full 0.999
_diffrn_reflns_Laue_measured_fraction_max 0.999
_diffrn_reflns_limit_h_max 17
_diffrn_reflns_limit_h_min -17
_diffrn_reflns_limit_k_max 10
_diffrn_reflns_limit_k_min -10
_diffrn_reflns_limit_l_max 21
_diffrn_reflns_limit_l_min -21
_diffrn_reflns_number 20268
_diffrn_reflns_point_group_measured_fraction_full 0.999
_diffrn_reflns_point_group_measured_fraction_max 0.999
_diffrn_reflns_theta_full 25.242
_diffrn_reflns_theta_max 26.999
_diffrn_reflns_theta_min 1.473
_exptl_absorpt_coefficient_mu 0.128
_exptl_absorpt_correction_T_max 0.7461
_exptl_absorpt_correction_T_min 0.6633
_exptl_absorpt_correction_type multi-scan
_exptl_absorpt_process_details 'APEX2 (Bruker, 2005)'
_exptl_crystal_colour colorless
_exptl_crystal_density_diffrn 1.500
_exptl_crystal_description needle
_exptl_crystal_F_000 944
_exptl_crystal_size_max 0.350
_exptl_crystal_size_mid 0.100
_exptl_crystal_size_min 0.100
_refine_diff_density_max 0.763
_refine_diff_density_min -0.401
_refine_diff_density_rms 0.066
_refine_ls_extinction_method none
_refine_ls_goodness_of_fit_ref 1.045
_refine_ls_hydrogen_treatment constr
_refine_ls_matrix_type full
_refine_ls_number_parameters 303
_refine_ls_number_reflns 4390
_refine_ls_number_restraints 1
_refine_ls_restrained_S_all 1.045
_refine_ls_R_factor_all 0.0775
_refine_ls_R_factor_gt 0.0570
_refine_ls_shift/su_max 0.000
_refine_ls_shift/su_mean 0.000
_refine_ls_structure_factor_coef Fsqd
_refine_ls_weighting_details 'w=1/[\s^2^(Fo^2^)+(0.0967P)^2^+1.8718P] where P=(Fo^2^+2Fc^2^)/3'
_refine_ls_weighting_scheme calc
_refine_ls_wR_factor_gt 0.1617
_refine_ls_wR_factor_ref 0.1810
_reflns_Friedel_coverage 0.000
_reflns_number_gt 3344
_reflns_number_total 4390
_reflns_threshold_expression 'I > 2\s(I)'
_cod_data_source_file jo7b00578_si_002.cif
_cod_data_source_block TA2041
_cod_database_code 4032502
_shelx_space_group_comment
;
The symmetry employed for this shelxl refinement is uniquely defined
by the following loop, which should always be used as a source of
symmetry information in preference to the above space-group names.
They are only intended as comments.
;
_shelx_estimated_absorpt_t_min 0.957
_shelx_estimated_absorpt_t_max 0.987
_shelxl_version_number 2014/6

loop_
_space_group_symop_operation_xyz
'x, y, z'
'-x, y+1/2, -z+1/2'
'-x, -y, -z'
'x, -y-1/2, z-1/2'

loop_
_atom_site_label
_atom_site_type_symbol
_atom_site_fract_x
_atom_site_fract_y
_atom_site_fract_z
_atom_site_U_iso_or_equiv
_atom_site_adp_type
_atom_site_occupancy
_atom_site_site_symmetry_order
_atom_site_calc_flag
_atom_site_refinement_flags_posn
_atom_site_refinement_flags_adp
_atom_site_refinement_flags_occupancy
_atom_site_disorder_assembly
_atom_site_disorder_group
F1 F 0.15651(10) 0.57106(16) 0.50346(9) 0.0255(4) Uani 1 1 d . . . . .
N1 N 0.02070(14) 0.6892(2) 0.54487(11) 0.0197(4) Uani 1 1 d . . . . .
O1 O 0.01180(13) 0.5687(2) 0.58353(10) 0.0261(4) Uani 1 1 d . . . . .
O2 O -0.03579(14) 0.8009(2) 0.54425(12) 0.0325(5) Uani 1 1 d . . . . .
O3 O 0.31857(12) 1.1983(2) 0.31774(10) 0.0219(4) Uani 1 1 d . . . . .
O4 O 0.44820(12) 0.9843(2) 0.29658(10) 0.0225(4) Uani 1 1 d . . . . .
C1 C 0.10340(16) 0.7017(3) 0.49811(14) 0.0184(5) Uani 1 1 d . . . . .
C2 C 0.12397(17) 0.8306(3) 0.45900(13) 0.0186(5) Uani 1 1 d . . . . .
H2A H 0.0782 0.9140 0.4595 0.022 Uiso 1 1 calc R U . . .
C3 C 0.20854(17) 0.8593(3) 0.41534(13) 0.0174(5) Uani 1 1 d . . . . .
C4 C 0.21978(17) 1.0125(3) 0.38498(13) 0.0178(5) Uani 1 1 d . . . . .
H4A H 0.1711 1.0895 0.3911 0.021 Uiso 1 1 calc R U . . .
C5 C 0.30049(17) 1.0516(3) 0.34667(14) 0.0185(5) Uani 1 1 d . . . . .
C6 C 0.37214(16) 0.9363(3) 0.33600(13) 0.0179(5) Uani 1 1 d . . . . .
C7 C 0.36034(17) 0.7853(3) 0.36470(14) 0.0202(5) Uani 1 1 d . . . . .
H7A H 0.4079 0.7073 0.3570 0.024 Uiso 1 1 calc R U . . .
C8 C 0.27979(16) 0.7469(3) 0.40450(13) 0.0187(5) Uani 1 1 d . . . . .
H8A H 0.2731 0.6433 0.4245 0.022 Uiso 1 1 calc R U . . .
C9 C 0.24697(18) 1.3168(3) 0.32853(15) 0.0224(5) Uani 1 1 d . . . . .
H9A H 0.2692 1.4181 0.3089 0.034 Uiso 1 1 calc R U . . .
H9B H 0.2367 1.3264 0.3842 0.034 Uiso 1 1 calc R U . . .
H9C H 0.1861 1.2870 0.2998 0.034 Uiso 1 1 calc R U . . .
C10 C 0.52066(18) 0.8686(3) 0.28305(16) 0.0268(6) Uani 1 1 d . . . . .
H10A H 0.5719 0.9172 0.2547 0.040 Uiso 1 1 calc R U . . .
H10B H 0.4913 0.7818 0.2520 0.040 Uiso 1 1 calc R U . . .
H10C H 0.5482 0.8279 0.3332 0.040 Uiso 1 1 calc R U . . .
F1A F 0.44975(13) -0.4490(2) 0.61420(10) 0.0287(4) Uani 0.883(3) 1 d . . P A 1
C1A C 0.4627(2) -0.3150(4) 0.57659(17) 0.0218(6) Uani 0.883(3) 1 d . . P A 1
C2A C 0.4059(2) -0.1890(3) 0.57609(15) 0.0187(6) Uani 0.883(3) 1 d D . P A 1
H2AA H 0.4250 -0.1016 0.5462 0.022 Uiso 0.883(3) 1 calc R U P A 1
N1A N 0.55015(15) -0.3181(3) 0.53617(12) 0.0229(5) Uani 1 1 d . . . . .
O1A O 0.59783(15) -0.4405(2) 0.54235(13) 0.0411(6) Uani 1 1 d . . . . .
O2A O 0.57269(16) -0.2050(3) 0.49678(13) 0.0404(5) Uani 1 1 d . . . . .
O3A O 0.14513(13) 0.1561(2) 0.64029(11) 0.0271(4) Uani 1 1 d . . . . .
O4A O 0.06292(12) -0.0570(2) 0.71921(10) 0.0249(4) Uani 1 1 d . . . . .
C3A C 0.31674(18) -0.1694(3) 0.61648(15) 0.0263(6) Uani 1 1 d D . . . .
C4A C 0.27385(18) -0.0203(3) 0.60858(15) 0.0244(5) Uani 1 1 d . . . . .
H4AA H 0.3028 0.0586 0.5786 0.029 Uiso 1 1 calc R U . . .
C5A C 0.19024(17) 0.0128(3) 0.64380(14) 0.0215(5) Uani 1 1 d . . . . .
C6A C 0.14516(17) -0.1031(3) 0.68782(13) 0.0198(5) Uani 1 1 d . . . . .
C7A C 0.18787(19) -0.2514(3) 0.69622(14) 0.0257(6) Uani 1 1 d . . . . .
H7AA H 0.1590 -0.3304 0.7261 0.031 Uiso 1 1 calc R U . . .
C8A C 0.2735(2) -0.2837(3) 0.66051(15) 0.0284(6) Uani 1 1 d . . . . .
H8AA H 0.3024 -0.3850 0.6664 0.034 Uiso 1 1 calc R U . A 2
C9A C 0.1954(2) 0.2832(3) 0.60609(19) 0.0368(7) Uani 1 1 d . . . . .
H9AA H 0.1581 0.3808 0.6101 0.055 Uiso 1 1 calc R U . . .
H9AB H 0.2033 0.2598 0.5510 0.055 Uiso 1 1 calc R U . . .
H9AC H 0.2592 0.2962 0.6338 0.055 Uiso 1 1 calc R U . . .
C10A C 0.0127(2) -0.1723(3) 0.76222(16) 0.0305(6) Uani 1 1 d . . . . .
H10D H -0.0465 -0.1255 0.7802 0.046 Uiso 1 1 calc R U . . .
H10E H 0.0543 -0.2073 0.8074 0.046 Uiso 1 1 calc R U . . .
H10F H -0.0042 -0.2628 0.7285 0.046 Uiso 1 1 calc R U . . .
F1B F 0.4640(10) -0.0844(14) 0.5393(8) 0.0287(4) Uani 0.117(3) 1 d . . P A 2
C1B C 0.460(2) -0.238(3) 0.5683(14) 0.0218(6) Uani 0.117(3) 1 d . . P A 2
C2B C 0.3929(11) -0.288(2) 0.6045(12) 0.0187(6) Uani 0.117(3) 1 d D . P A 2
H2BB H 0.3902 -0.3933 0.6232 0.022 Uiso 0.117(3) 1 calc R U P A 2

loop_
_atom_site_aniso_label
_atom_site_aniso_U_11
_atom_site_aniso_U_22
_atom_site_aniso_U_33
_atom_site_aniso_U_23
_atom_site_aniso_U_13
_atom_site_aniso_U_12
F1 0.0258(8) 0.0180(7) 0.0336(8) 0.0080(6) 0.0080(6) 0.0049(6)
N1 0.0223(10) 0.0180(10) 0.0191(10) 0.0000(8) 0.0028(8) -0.0014(8)
O1 0.0288(9) 0.0244(10) 0.0260(9) 0.0069(7) 0.0081(7) -0.0037(7)
O2 0.0311(10) 0.0241(10) 0.0444(12) 0.0056(9) 0.0182(9) 0.0073(8)
O3 0.0229(9) 0.0157(8) 0.0282(9) 0.0034(7) 0.0099(7) 0.0004(7)
O4 0.0186(8) 0.0222(9) 0.0279(9) -0.0022(7) 0.0094(7) 0.0003(7)
C1 0.0170(11) 0.0179(11) 0.0203(11) -0.0012(9) 0.0019(9) 0.0003(9)
C2 0.0210(11) 0.0155(11) 0.0193(11) 0.0000(9) 0.0018(9) 0.0025(9)
C3 0.0200(11) 0.0155(11) 0.0167(11) 0.0005(9) 0.0018(9) -0.0010(9)
C4 0.0186(11) 0.0150(11) 0.0199(11) -0.0011(9) 0.0029(9) 0.0028(9)
C5 0.0204(11) 0.0150(11) 0.0200(11) 0.0002(9) 0.0014(9) -0.0007(9)
C6 0.0161(11) 0.0211(12) 0.0168(11) -0.0030(9) 0.0028(8) -0.0012(9)
C7 0.0185(11) 0.0204(12) 0.0216(12) -0.0018(9) 0.0018(9) 0.0058(9)
C8 0.0201(11) 0.0173(11) 0.0189(11) -0.0002(9) 0.0024(9) 0.0016(9)
C9 0.0234(12) 0.0159(12) 0.0281(13) 0.0049(10) 0.0039(10) 0.0036(9)
C10 0.0193(12) 0.0311(14) 0.0309(14) -0.0034(11) 0.0075(10) 0.0047(10)
F1A 0.0374(10) 0.0190(9) 0.0303(9) 0.0051(7) 0.0053(7) 0.0076(7)
C1A 0.0276(14) 0.0171(15) 0.0205(13) -0.0009(12) 0.0008(11) 0.0032(13)
C2A 0.0201(13) 0.0166(13) 0.0192(13) -0.0009(10) -0.0003(10) 0.0002(11)
N1A 0.0211(10) 0.0211(11) 0.0259(11) -0.0039(9) -0.0018(8) 0.0041(8)
O1A 0.0394(12) 0.0304(11) 0.0510(13) -0.0094(10) -0.0147(10) 0.0155(9)
O2A 0.0410(12) 0.0392(13) 0.0423(12) 0.0008(10) 0.0130(9) -0.0054(10)
O3A 0.0294(10) 0.0222(9) 0.0308(10) 0.0077(8) 0.0096(8) 0.0026(7)
O4A 0.0247(9) 0.0232(9) 0.0282(9) 0.0014(7) 0.0111(7) -0.0012(7)
C3A 0.0223(12) 0.0338(14) 0.0220(12) -0.0095(11) -0.0032(10) 0.0006(11)
C4A 0.0218(12) 0.0310(14) 0.0204(12) -0.0029(10) 0.0023(9) -0.0035(10)
C5A 0.0216(12) 0.0249(13) 0.0179(12) -0.0015(10) 0.0014(9) -0.0005(10)
C6A 0.0203(11) 0.0236(12) 0.0155(11) -0.0028(9) 0.0010(9) 0.0004(9)
C7A 0.0349(14) 0.0230(13) 0.0187(12) -0.0011(10) -0.0012(10) -0.0014(11)
C8A 0.0326(14) 0.0247(13) 0.0265(13) -0.0090(11) -0.0069(11) 0.0098(11)
C9A 0.0423(17) 0.0243(15) 0.0453(18) 0.0136(13) 0.0132(13) 0.0015(12)
C10A 0.0328(14) 0.0314(15) 0.0285(14) 0.0017(11) 0.0115(11) -0.0100(12)
F1B 0.0374(10) 0.0190(9) 0.0303(9) 0.0051(7) 0.0053(7) 0.0076(7)
C1B 0.0276(14) 0.0171(15) 0.0205(13) -0.0009(12) 0.0008(11) 0.0032(13)
C2B 0.0201(13) 0.0166(13) 0.0192(13) -0.0009(10) -0.0003(10) 0.0002(11)

loop_
_atom_type_symbol
_atom_type_description
_atom_type_scat_dispersion_real
_atom_type_scat_dispersion_imag
_atom_type_scat_source
C C 0.0033 0.0016 'International Tables Vol C Tables 4.2.6.8 and 6.1.1.4'
H H 0.0000 0.0000 'International Tables Vol C Tables 4.2.6.8 and 6.1.1.4'
N N 0.0061 0.0033 'International Tables Vol C Tables 4.2.6.8 and 6.1.1.4'
O O 0.0106 0.0060 'International Tables Vol C Tables 4.2.6.8 and 6.1.1.4'
F F 0.0171 0.0103 'International Tables Vol C Tables 4.2.6.8 and 6.1.1.4'

loop_
_geom_angle_atom_site_label_1
_geom_angle_atom_site_label_2
_geom_angle_atom_site_label_3
_geom_angle
O2 N1 O1 123.9(2)
O2 N1 C1 117.86(19)
O1 N1 C1 118.2(2)
C5 O3 C9 116.38(18)
C6 O4 C10 116.96(19)
C2 C1 F1 125.8(2)
C2 C1 N1 123.2(2)
F1 C1 N1 110.89(19)
C1 C2 C3 127.5(2)
C1 C2 H2A 116.2
C3 C2 H2A 116.2
C8 C3 C4 118.8(2)
C8 C3 C2 123.9(2)
C4 C3 C2 117.2(2)
C5 C4 C3 120.8(2)
C5 C4 H4A 119.6
C3 C4 H4A 119.6
O3 C5 C4 124.6(2)
O3 C5 C6 115.7(2)
C4 C5 C6 119.8(2)
O4 C6 C7 124.8(2)
O4 C6 C5 115.8(2)
C7 C6 C5 119.4(2)
C6 C7 C8 120.7(2)
C6 C7 H7A 119.6
C8 C7 H7A 119.6
C7 C8 C3 120.4(2)
C7 C8 H8A 119.8
C3 C8 H8A 119.8
O3 C9 H9A 109.5
O3 C9 H9B 109.5
H9A C9 H9B 109.5
O3 C9 H9C 109.5
H9A C9 H9C 109.5
H9B C9 H9C 109.5
O4 C10 H10A 109.5
O4 C10 H10B 109.5
H10A C10 H10B 109.5
O4 C10 H10C 109.5
H10A C10 H10C 109.5
H10B C10 H10C 109.5
F1A C1A C2A 126.4(3)
F1A C1A N1A 111.5(2)
C2A C1A N1A 122.1(3)
C1A C2A C3A 127.4(3)
C1A C2A H2AA 116.3
C3A C2A H2AA 116.3
O2A N1A O1A 123.4(2)
O2A N1A C1A 120.5(2)
O1A N1A C1A 116.0(2)
O2A N1A C1B 95.5(10)
O1A N1A C1B 141.0(10)
C5A O3A C9A 117.0(2)
C6A O4A C10A 117.5(2)
C8A C3A C4A 119.1(2)
C8A C3A C2A 125.9(2)
C4A C3A C2A 115.0(2)
C8A C3A C2B 86.6(8)
C4A C3A C2B 154.3(9)
C5A C4A C3A 120.5(2)
C5A C4A H4AA 119.7
C3A C4A H4AA 119.7
O3A C5A C4A 124.1(2)
O3A C5A C6A 115.1(2)
C4A C5A C6A 120.8(2)
O4A C6A C7A 125.7(2)
O4A C6A C5A 115.4(2)
C7A C6A C5A 118.9(2)
C6A C7A C8A 119.9(2)
C6A C7A H7AA 120.1
C8A C7A H7AA 120.1
C3A C8A C7A 120.8(2)
C3A C8A C2B 48.7(5)
C7A C8A C2B 169.5(5)
C3A C8A H8AA 119.6
C7A C8A H8AA 119.6
C2B C8A H8AA 70.9
O3A C9A H9AA 109.5
O3A C9A H9AB 109.5
H9AA C9A H9AB 109.5
O3A C9A H9AC 109.5
H9AA C9A H9AC 109.5
H9AB C9A H9AC 109.5
O4A C10A H10D 109.5
O4A C10A H10E 109.5
H10D C10A H10E 109.5
O4A C10A H10F 109.5
H10D C10A H10F 109.5
H10E C10A H10F 109.5
C2B C1B F1B 124(2)
C2B C1B N1A 133(2)
F1B C1B N1A 103.3(17)
C1B C2B C3A 114.0(19)
C1B C2B C8A 158.4(17)
C3A C2B C8A 44.7(5)
C1B C2B H2BB 123.0
C3A C2B H2BB 123.0
C8A C2B H2BB 78.4

loop_
_geom_bond_atom_site_label_1
_geom_bond_atom_site_label_2
_geom_bond_distance
F1 C1 1.329(3)
N1 O2 1.228(3)
N1 O1 1.229(3)
N1 C1 1.448(3)
O3 C5 1.369(3)
O3 C9 1.434(3)
O4 C6 1.355(3)
O4 C10 1.434(3)
C1 C2 1.324(3)
C2 C3 1.455(3)
C2 H2A 0.9500
C3 C8 1.394(3)
C3 C4 1.413(3)
C4 C5 1.377(3)
C4 H4A 0.9500
C5 C6 1.414(3)
C6 C7 1.386(3)
C7 C8 1.388(3)
C7 H7A 0.9500
C8 H8A 0.9500
C9 H9A 0.9800
C9 H9B 0.9800
C9 H9C 0.9800
C10 H10A 0.9800
C10 H10B 0.9800
C10 H10C 0.9800
F1A C1A 1.325(4)
C1A C2A 1.327(4)
C1A N1A 1.438(4)
C2A C3A 1.468(4)
C2A H2AA 0.9500
N1A O2A 1.226(3)
N1A O1A 1.231(3)
N1A C1B 1.56(3)
O3A C5A 1.366(3)
O3A C9A 1.432(3)
O4A C6A 1.352(3)
O4A C10A 1.434(3)
C3A C8A 1.390(4)
C3A C4A 1.400(4)
C3A C2B 1.483(10)
C4A C5A 1.373(3)
C4A H4AA 0.9500
C5A C6A 1.412(3)
C6A C7A 1.393(4)
C7A C8A 1.401(4)
C7A H7AA 0.9500
C8A C2B 1.971(17)
C8A H8AA 0.9500
C9A H9AA 0.9800
C9A H9AB 0.9800
C9A H9AC 0.9800
C10A H10D 0.9800
C10A H10E 0.9800
C10A H10F 0.9800
F1B C1B 1.40(3)
C1B C2B 1.23(3)
C2B H2BB 0.9500

loop_
_geom_torsion_atom_site_label_1
_geom_torsion_atom_site_label_2
_geom_torsion_atom_site_label_3
_geom_torsion_atom_site_label_4
_geom_torsion
O2 N1 C1 C2 4.3(3)
O1 N1 C1 C2 -174.7(2)
O2 N1 C1 F1 -178.7(2)
O1 N1 C1 F1 2.2(3)
F1 C1 C2 C3 -1.4(4)
N1 C1 C2 C3 175.0(2)
C1 C2 C3 C8 4.0(4)
C1 C2 C3 C4 -173.6(2)
C8 C3 C4 C5 -1.3(3)
C2 C3 C4 C5 176.4(2)
C9 O3 C5 C4 -0.4(3)
C9 O3 C5 C6 -179.6(2)
C3 C4 C5 O3 -177.8(2)
C3 C4 C5 C6 1.4(3)
C10 O4 C6 C7 0.9(3)
C10 O4 C6 C5 -178.3(2)
O3 C5 C6 O4 -1.8(3)
C4 C5 C6 O4 178.9(2)
O3 C5 C6 C7 178.9(2)
C4 C5 C6 C7 -0.3(3)
O4 C6 C7 C8 180.0(2)
C5 C6 C7 C8 -0.8(3)
C6 C7 C8 C3 0.9(3)
C4 C3 C8 C7 0.1(3)
C2 C3 C8 C7 -177.4(2)
F1A C1A C2A C3A 0.0(5)
N1A C1A C2A C3A -178.2(2)
F1A C1A N1A O2A 178.4(2)
C2A C1A N1A O2A -3.2(4)
F1A C1A N1A O1A 0.1(3)
C2A C1A N1A O1A 178.5(2)
C1A C2A C3A C8A -2.8(4)
C1A C2A C3A C4A 177.0(3)
C8A C3A C4A C5A 0.0(4)
C2A C3A C4A C5A -179.9(2)
C2B C3A C4A C5A -176.7(18)
C9A O3A C5A C4A -8.2(4)
C9A O3A C5A C6A 171.2(2)
C3A C4A C5A O3A 178.5(2)
C3A C4A C5A C6A -0.8(4)
C10A O4A C6A C7A -2.8(3)
C10A O4A C6A C5A 177.9(2)
O3A C5A C6A O4A 1.1(3)
C4A C5A C6A O4A -179.5(2)
O3A C5A C6A C7A -178.2(2)
C4A C5A C6A C7A 1.2(4)
O4A C6A C7A C8A -179.9(2)
C5A C6A C7A C8A -0.7(3)
C4A C3A C8A C7A 0.4(4)
C2A C3A C8A C7A -179.7(2)
C2B C3A C8A C7A 179.0(8)
C4A C3A C8A C2B -178.6(8)
C6A C7A C8A C3A -0.1(4)
C6A C7A C8A C2B 4(3)
O2A N1A C1B C2B 169(3)
O1A N1A C1B C2B -15(4)
O2A N1A C1B F1B -5.0(14)
O1A N1A C1B F1B 170.9(7)
F1B C1B C2B C3A -1(3)
N1A C1B C2B C3A -174.3(18)
F1B C1B C2B C8A -9(6)
N1A C1B C2B C8A 178(3)
C8A C3A C2B C1B -175.9(18)
C4A C3A C2B C1B 1(3)
C4A C3A C2B C8A 177.1(16)
